data_7248101
loop_
_publ_author_name
'Chen, Yichun'
'Lu, Ziqi'
'He, Wenfen'
'Zhu, Huanyi'
'Lu, Weilong'
'Shi, Junjun'
'Sheng, Jie'
'Xie, Wucheng'

_publ_section_title
;
 Rhodium-catalyzed annulation of hydrazines with vinylene carbonate to
 synthesize unsubstituted 1-aminoindole derivatives
;
_journal_issue 7
_journal_name_full 'RSC Advances'
_journal_page_first 4804
_journal_page_last 4809
_journal_paper_doi 10.1039/D3RA07466H
_journal_volume 14
_journal_year 2024
_chemical_formula_moiety 'C10 H10 N2 O'
_chemical_formula_sum 'C10 H10 N2 O'
_chemical_formula_weight 174.20
_space_group_crystal_system monoclinic
_space_group_IT_number 15
_space_group_name_Hall '-I 2ya'
_space_group_name_H-M_alt 'I 1 2/a 1'
_atom_sites_solution_hydrogens geom
_atom_sites_solution_primary dual
_audit_creation_date 2022-06-15
_audit_creation_method
;
Olex2 1.5-beta
(compiled 2021.12.09 svn.r5202d8cf for OlexSys, GUI svn.r6439)
;
_audit_update_record
;
2023-10-23 deposited with the CCDC.	2024-01-31 downloaded from the CCDC.
;
_cell_angle_alpha 90
_cell_angle_beta 101.356(4)
_cell_angle_gamma 90
_cell_formula_units_Z 8
_cell_length_a 9.4933(3)
_cell_length_b 9.0418(3)
_cell_length_c 21.8135(9)
_cell_measurement_reflns_used 1996
_cell_measurement_temperature 170.00(10)
_cell_measurement_theta_max 73.0010
_cell_measurement_theta_min 4.1070
_cell_volume 1835.74(12)
_computing_cell_refinement 'CrysAlisPro 1.171.38.43f (Rigaku OD, 2015)'
_computing_data_collection 'CrysAlisPro 1.171.38.43f (Rigaku OD, 2015)'
_computing_data_reduction 'CrysAlisPro 1.171.38.43f (Rigaku OD, 2015)'
_computing_molecular_graphics 'Olex2 1.5-beta (Dolomanov et al., 2009)'
_computing_publication_material 'Olex2 1.5-beta (Dolomanov et al., 2009)'
_computing_structure_refinement 'SHELXL 2017/1 (Sheldrick, 2015)'
_computing_structure_solution 'SHELXT 2014/5 (Sheldrick, 2014)'
_diffrn_ambient_environment N~2~
_diffrn_ambient_temperature 170.00(10)
_diffrn_detector 'CCD plate'
_diffrn_detector_area_resol_mean 5.2684
_diffrn_detector_type AtlasS2
_diffrn_measured_fraction_theta_full 0.999
_diffrn_measured_fraction_theta_max 0.970
_diffrn_measurement_details
;
List of Runs (angles in degrees, time in seconds):

  # Type    Start    End  Width  t~exp~   \w     \q     \k     \f   Frames
#--------------------------------------------------------------------------
  1  \w    -19.00  64.00   1.00    1.00    --   40.73 -38.00  60.00   83
  2  \w     94.00 171.00   1.00    2.82    --  106.95  30.00 120.00   77
  3  \w    151.00 177.00   1.00    2.82    --  106.95 125.00  30.00   26
  4  \w     93.00 161.00   1.00    2.82    --  106.95  30.00-120.00   68
  5  \w     64.00 119.00   1.00    2.82    --  106.95-125.00-180.00   55
  6  \w     32.00 139.00   1.00    2.82    --  106.95 -77.00 -30.00  107
  7  \w     31.00  77.00   1.00    2.82    --  106.95 -30.00 120.00   46
  8  \w    -65.00  10.00   1.00    1.00    --  -40.73  57.00 -30.00   75
  9  \w   -108.00 -21.00   1.00    1.00    --  -40.73 -38.00-180.00   87
;
_diffrn_measurement_device 'four-circle diffractometer'
_diffrn_measurement_device_type 'SuperNova, Dual, Cu at zero, AtlasS2'
_diffrn_measurement_method '\w scans'
_diffrn_orient_matrix_type 'CrysAlisPro convention (1999,Acta A55,543-557)'
_diffrn_orient_matrix_UB_11 0.1043407000
_diffrn_orient_matrix_UB_12 0.0168474000
_diffrn_orient_matrix_UB_13 0.0633899000
_diffrn_orient_matrix_UB_21 0.1271018000
_diffrn_orient_matrix_UB_22 -0.0383922000
_diffrn_orient_matrix_UB_23 -0.0314138000
_diffrn_orient_matrix_UB_31 0.0191294000
_diffrn_orient_matrix_UB_32 0.1649843000
_diffrn_orient_matrix_UB_33 -0.0138771000
_diffrn_radiation_monochromator mirror
_diffrn_radiation_probe x-ray
_diffrn_radiation_type 'Cu K\a'
_diffrn_radiation_wavelength 1.54184
_diffrn_reflns_av_R_equivalents 0.0185
_diffrn_reflns_av_unetI/netI 0.0244
_diffrn_reflns_Laue_measured_fraction_full 0.999
_diffrn_reflns_Laue_measured_fraction_max 0.970
_diffrn_reflns_limit_h_max 11
_diffrn_reflns_limit_h_min -11
_diffrn_reflns_limit_k_max 10
_diffrn_reflns_limit_k_min -7
_diffrn_reflns_limit_l_max 26
_diffrn_reflns_limit_l_min -26
_diffrn_reflns_number 3227
_diffrn_reflns_point_group_measured_fraction_full 0.999
_diffrn_reflns_point_group_measured_fraction_max 0.970
_diffrn_reflns_theta_full 67.684
_diffrn_reflns_theta_max 73.295
_diffrn_reflns_theta_min 4.134
_diffrn_source 'micro-focus sealed X-ray tube'
_diffrn_source_type 'SuperNova (Cu) X-ray Source'
_exptl_absorpt_coefficient_mu 0.678
_exptl_absorpt_correction_T_max 1.00000
_exptl_absorpt_correction_T_min 0.64472
_exptl_absorpt_correction_type multi-scan
_exptl_absorpt_process_details
;
CrysAlisPro 1.171.38.43f (Rigaku Oxford Diffraction, 2015)
Empirical absorption correction using spherical harmonics,
 implemented in SCALE3 ABSPACK scaling algorithm.
;
_exptl_crystal_colour 'light colourless'
_exptl_crystal_density_diffrn 1.261
_exptl_crystal_description block
_exptl_crystal_F_000 736
_exptl_crystal_size_max 0.14
_exptl_crystal_size_mid 0.12
_exptl_crystal_size_min 0.1
_refine_diff_density_max 0.222
_refine_diff_density_min -0.250
_refine_diff_density_rms 0.054
_refine_ls_extinction_method none
_refine_ls_goodness_of_fit_ref 1.035
_refine_ls_hydrogen_treatment constr
_refine_ls_matrix_type full
_refine_ls_number_parameters 119
_refine_ls_number_reflns 1793
_refine_ls_number_restraints 7
_refine_ls_restrained_S_all 1.075
_refine_ls_R_factor_all 0.0542
_refine_ls_R_factor_gt 0.0490
_refine_ls_shift/su_max 0.000
_refine_ls_shift/su_mean 0.000
_refine_ls_structure_factor_coef Fsqd
_refine_ls_weighting_details 'w=1/[\s^2^(Fo^2^)+(0.0809P)^2^+0.6792P] where P=(Fo^2^+2Fc^2^)/3'
_refine_ls_weighting_scheme calc
_refine_ls_wR_factor_gt 0.1323
_refine_ls_wR_factor_ref 0.1388
_reflns_Friedel_coverage 0.000
_reflns_number_gt 1574
_reflns_number_total 1793
_reflns_threshold_expression 'I > 2\s(I)'
_cod_data_source_file d3ra07466h3.cif
_cod_data_source_block 23-2
_cod_database_code 7248101
_shelx_shelxl_version_number 2017/1
_shelx_space_group_comment
;
The symmetry employed for this shelxl refinement is uniquely defined
by the following loop, which should always be used as a source of
symmetry information in preference to the above space-group names.
They are only intended as comments.
;
_olex2_refinement_description
;
1. Fixed Uiso
 At 1.2 times of:
  All C(H) groups, All N(H) groups
 At 1.5 times of:
  All C(H,H,H) groups
2. Rigid bond restraints
 C2, C3
 with sigma for 1-2 distances of 0.01 and sigma for 1-3 distances of 0.01
3. Uiso/Uaniso restraints and constraints
C2 \\sim C3: within 2A with sigma of 0.002 and sigma for terminal atoms of
0.004 within 2A
4.a Aromatic/amide H refined with riding coordinates:
 N2(H2), C1(H1), C2(H2A), C3(H3), C4(H4), C7(H7), C8(H8)
4.b Idealised Me refined as rotating group:
 C10(H10A,H10B,H10C)
;
_olex2_submission_special_instructions 'No special instructions were received'
_oxdiff_exptl_absorpt_empirical_details
;
Empirical correction (ABSPACK) includes:
- Absorption correction using spherical harmonics
- Frame scaling
;
_oxdiff_exptl_absorpt_empirical_full_max 1.780
_oxdiff_exptl_absorpt_empirical_full_min 0.609

loop_
_space_group_symop_operation_xyz
'x, y, z'
'-x+1/2, y, -z'
'x+1/2, y+1/2, z+1/2'
'-x+1, y+1/2, -z+1/2'
'-x, -y, -z'
'x-1/2, -y, z'
'-x+1/2, -y+1/2, -z+1/2'
'x, -y+1/2, z+1/2'

loop_
_atom_site_label
_atom_site_type_symbol
_atom_site_fract_x
_atom_site_fract_y
_atom_site_fract_z
_atom_site_U_iso_or_equiv
_atom_site_adp_type
_atom_site_occupancy
_atom_site_site_symmetry_order
_atom_site_calc_flag
_atom_site_refinement_flags_posn
_atom_site_refinement_flags_adp
_atom_site_refinement_flags_occupancy
_atom_site_disorder_assembly
_atom_site_disorder_group
O1 O 0.47710(10) 0.43697(13) 0.62454(5) 0.0463(3) Uani 1 1 d . . . . .
N1 N 0.60457(13) 0.67720(15) 0.58704(6) 0.0429(3) Uani 1 1 d . . . . .
N2 N 0.67879(13) 0.55318(16) 0.61202(7) 0.0483(4) Uani 1 1 d . . . . .
H2 H 0.770526 0.549149 0.615486 0.058 Uiso 1 1 calc R U . . .
C1 C 0.3971(2) 0.9975(2) 0.60313(10) 0.0567(5) Uani 1 1 d . . . . .
H1 H 0.337506 1.061005 0.576169 0.068 Uiso 1 1 calc R U . . .
C2 C 0.4224(2) 1.0203(2) 0.66630(10) 0.0631(5) Uani 1 1 d . U . . .
H2A H 0.379600 1.100402 0.682149 0.076 Uiso 1 1 calc R U . . .
C3 C 0.5113(2) 0.9256(2) 0.70765(9) 0.0618(5) Uani 1 1 d . U . . .
H3 H 0.526246 0.944085 0.750379 0.074 Uiso 1 1 calc R U . . .
C4 C 0.57766(17) 0.8048(2) 0.68622(8) 0.0522(5) Uani 1 1 d . . . . .
H4 H 0.635882 0.740892 0.713566 0.063 Uiso 1 1 calc R U . . .
C5 C 0.55284(15) 0.78396(18) 0.62201(7) 0.0403(4) Uani 1 1 d . . . . .
C6 C 0.46280(16) 0.87654(17) 0.57965(7) 0.0435(4) Uani 1 1 d . . . . .
C7 C 0.46077(19) 0.81874(19) 0.51850(7) 0.0486(4) Uani 1 1 d . . . . .
H7 H 0.410068 0.857524 0.481121 0.058 Uiso 1 1 calc R U . . .
C8 C 0.54595(18) 0.69733(19) 0.52476(7) 0.0457(4) Uani 1 1 d . . . . .
H8 H 0.562160 0.637317 0.492226 0.055 Uiso 1 1 calc R U . . .
C9 C 0.60783(14) 0.43828(18) 0.63100(7) 0.0393(4) Uani 1 1 d . . . . .
C10 C 0.70164(18) 0.3153(2) 0.66093(9) 0.0528(4) Uani 1 1 d . . . . .
H10A H 0.709440 0.319558 0.705446 0.079 Uiso 1 1 calc R U . . .
H10B H 0.795371 0.325040 0.651041 0.079 Uiso 1 1 calc R U . . .
H10C H 0.660467 0.222268 0.645554 0.079 Uiso 1 1 calc R U . . .

loop_
_atom_site_aniso_label
_atom_site_aniso_U_11
_atom_site_aniso_U_22
_atom_site_aniso_U_33
_atom_site_aniso_U_23
_atom_site_aniso_U_13
_atom_site_aniso_U_12
O1 0.0258(5) 0.0596(7) 0.0549(7) 0.0022(5) 0.0113(4) 0.0016(4)
N1 0.0366(6) 0.0507(8) 0.0421(7) 0.0061(5) 0.0095(5) 0.0017(5)
N2 0.0253(6) 0.0591(9) 0.0617(8) 0.0152(6) 0.0116(5) 0.0052(5)
C1 0.0582(11) 0.0472(10) 0.0694(11) 0.0007(8) 0.0244(9) -0.0022(8)
C2 0.0627(10) 0.0656(11) 0.0679(10) -0.0185(9) 0.0299(8) -0.0167(8)
C3 0.0592(10) 0.0793(12) 0.0527(9) -0.0211(8) 0.0252(7) -0.0286(8)
C4 0.0390(8) 0.0772(12) 0.0405(8) 0.0009(7) 0.0082(6) -0.0184(7)
C5 0.0320(7) 0.0498(9) 0.0409(8) 0.0012(6) 0.0117(6) -0.0090(6)
C6 0.0425(8) 0.0443(8) 0.0454(8) 0.0037(6) 0.0130(6) -0.0048(6)
C7 0.0552(10) 0.0503(9) 0.0401(8) 0.0085(7) 0.0086(7) 0.0006(7)
C8 0.0496(9) 0.0523(9) 0.0371(8) 0.0004(6) 0.0134(6) -0.0046(7)
C9 0.0269(7) 0.0539(9) 0.0386(7) 0.0009(6) 0.0100(5) 0.0036(6)
C10 0.0397(8) 0.0591(10) 0.0608(10) 0.0101(8) 0.0126(7) 0.0110(7)

loop_
_atom_type_symbol
_atom_type_description
_atom_type_scat_dispersion_real
_atom_type_scat_dispersion_imag
_atom_type_scat_source
C C 0.0181 0.0091 'International Tables Vol C Tables 4.2.6.8 and 6.1.1.4'
H H 0.0000 0.0000 'International Tables Vol C Tables 4.2.6.8 and 6.1.1.4'
N N 0.0311 0.0180 'International Tables Vol C Tables 4.2.6.8 and 6.1.1.4'
O O 0.0492 0.0322 'International Tables Vol C Tables 4.2.6.8 and 6.1.1.4'

loop_
_geom_angle_atom_site_label_1
_geom_angle_atom_site_label_2
_geom_angle_atom_site_label_3
_geom_angle
_geom_angle_site_symmetry_1
_geom_angle_site_symmetry_3
_geom_angle_publ_flag
N2 N1 C5 124.10(13) . . ?
C8 N1 N2 125.05(14) . . ?
C8 N1 C5 109.57(13) . . ?
N1 N2 H2 120.0 . . ?
C9 N2 N1 120.09(12) . . ?
C9 N2 H2 120.0 . . ?
C2 C1 H1 120.6 . . ?
C2 C1 C6 118.85(19) . . ?
C6 C1 H1 120.6 . . ?
C1 C2 H2A 119.3 . . ?
C1 C2 C3 121.42(18) . . ?
C3 C2 H2A 119.3 . . ?
C2 C3 H3 119.3 . . ?
C4 C3 C2 121.39(17) . . ?
C4 C3 H3 119.3 . . ?
C3 C4 H4 121.7 . . ?
C5 C4 C3 116.68(18) . . ?
C5 C4 H4 121.7 . . ?
N1 C5 C4 130.20(16) . . ?
N1 C5 C6 106.85(13) . . ?
C4 C5 C6 122.95(16) . . ?
C1 C6 C5 118.70(16) . . ?
C1 C6 C7 134.40(17) . . ?
C5 C6 C7 106.89(14) . . ?
C6 C7 H7 126.1 . . ?
C8 C7 C6 107.71(15) . . ?
C8 C7 H7 126.1 . . ?
N1 C8 H8 125.5 . . ?
C7 C8 N1 108.93(14) . . ?
C7 C8 H8 125.5 . . ?
O1 C9 N2 122.03(14) . . ?
O1 C9 C10 123.28(14) . . ?
N2 C9 C10 114.69(13) . . ?
C9 C10 H10A 109.5 . . ?
C9 C10 H10B 109.5 . . ?
C9 C10 H10C 109.5 . . ?
H10A C10 H10B 109.5 . . ?
H10A C10 H10C 109.5 . . ?
H10B C10 H10C 109.5 . . ?

loop_
_geom_bond_atom_site_label_1
_geom_bond_atom_site_label_2
_geom_bond_distance
_geom_bond_site_symmetry_2
_geom_bond_publ_flag
O1 C9 1.2212(17) . ?
N1 N2 1.3783(19) . ?
N1 C5 1.379(2) . ?
N1 C8 1.375(2) . ?
N2 H2 0.8600 . ?
N2 C9 1.347(2) . ?
C1 H1 0.9300 . ?
C1 C2 1.367(3) . ?
C1 C6 1.405(2) . ?
C2 H2A 0.9300 . ?
C2 C3 1.400(3) . ?
C3 H3 0.9300 . ?
C3 C4 1.387(3) . ?
C4 H4 0.9300 . ?
C4 C5 1.387(2) . ?
C5 C6 1.405(2) . ?
C6 C7 1.429(2) . ?
C7 H7 0.9300 . ?
C7 C8 1.354(2) . ?
C8 H8 0.9300 . ?
C9 C10 1.492(2) . ?
C10 H10A 0.9600 . ?
C10 H10B 0.9600 . ?
C10 H10C 0.9600 . ?

loop_
_geom_torsion_atom_site_label_1
_geom_torsion_atom_site_label_2
_geom_torsion_atom_site_label_3
_geom_torsion_atom_site_label_4
_geom_torsion
_geom_torsion_site_symmetry_1
_geom_torsion_site_symmetry_2
_geom_torsion_site_symmetry_3
_geom_torsion_site_symmetry_4
_geom_torsion_publ_flag
N1 N2 C9 O1 3.1(2) . . . . ?
N1 N2 C9 C10 -176.18(14) . . . . ?
N1 C5 C6 C1 -178.93(14) . . . . ?
N1 C5 C6 C7 1.22(16) . . . . ?
N2 N1 C5 C4 10.0(2) . . . . ?
N2 N1 C5 C6 -169.67(13) . . . . ?
N2 N1 C8 C7 169.60(13) . . . . ?
C1 C2 C3 C4 0.1(3) . . . . ?
C1 C6 C7 C8 -179.77(17) . . . . ?
C2 C1 C6 C5 -0.4(2) . . . . ?
C2 C1 C6 C7 179.38(17) . . . . ?
C2 C3 C4 C5 0.8(2) . . . . ?
C3 C4 C5 N1 178.84(14) . . . . ?
C3 C4 C5 C6 -1.5(2) . . . . ?
C4 C5 C6 C1 1.4(2) . . . . ?
C4 C5 C6 C7 -178.48(14) . . . . ?
C5 N1 N2 C9 76.6(2) . . . . ?
C5 N1 C8 C7 2.13(18) . . . . ?
C5 C6 C7 C8 0.04(18) . . . . ?
C6 C1 C2 C3 -0.3(3) . . . . ?
C6 C7 C8 N1 -1.31(19) . . . . ?
C8 N1 N2 C9 -89.06(19) . . . . ?
C8 N1 C5 C4 177.62(15) . . . . ?
C8 N1 C5 C6 -2.06(16) . . . . ?
